data_3000294
loop_
_publ_author_name
'Asamiya, Yuki'
'Yamada, Takahiro'
'Yamane, Hisanori'

_publ_section_title
;
 Synthesis and characterization of NaCd0.92Sn1.08, Na(Cd0.28Sn0.72)2, and
 Na2CdSn5 with three-dimensional Cd?Sn frameworks
;
_journal_name_full Inorganics
_journal_page_first 19
_journal_paper_doi 10.3390/inorganics9030019
_journal_volume 9
_journal_year 2021
_chemical_formula_sum 'Cd Na2 Sn5'
_chemical_formula_weight 751.83
_space_group_crystal_system tetragonal
_space_group_IT_number 122
_space_group_name_Hall 'I -4 2bw'
_space_group_name_H-M_alt 'I -4 2 d'
_audit_creation_method SHELXL-2014/7
_cell_angle_alpha 90
_cell_angle_beta 90
_cell_angle_gamma 90
_cell_formula_units_Z 4
_cell_length_a 6.42700(10)
_cell_length_b 6.42700(10)
_cell_length_c 22.8086(5)
_cell_measurement_reflns_used 9714
_cell_measurement_temperature 299(2)
_cell_measurement_theta_max 43.70
_cell_measurement_theta_min 3.29
_cell_volume 942.14(3)
_computing_cell_refinement 'Bruker SAINT'
_computing_data_collection 'Bruker APEX2'
_computing_data_reduction 'Bruker SAINT'
_computing_molecular_graphics 'Bruker SHELXTL'
_computing_publication_material 'Bruker SHELXTL'
_computing_structure_refinement 'SHELXL-2014/7 (Sheldrick, 2014)'
_computing_structure_solution 'SHELXS-97 (Sheldrick 2008)'
_diffrn_ambient_temperature 299(2)
_diffrn_detector_area_resol_mean 7.3910
_diffrn_measured_fraction_theta_full 0.992
_diffrn_measured_fraction_theta_max 0.998
_diffrn_measurement_device_type 'Bruker APEX-II CCD'
_diffrn_measurement_method '\f and \w scans'
_diffrn_radiation_type MoK\a
_diffrn_radiation_wavelength 0.71073
_diffrn_reflns_av_R_equivalents 0.0328
_diffrn_reflns_av_unetI/netI 0.0204
_diffrn_reflns_Laue_measured_fraction_full 0.992
_diffrn_reflns_Laue_measured_fraction_max 0.998
_diffrn_reflns_limit_h_max 10
_diffrn_reflns_limit_h_min -11
_diffrn_reflns_limit_k_max 11
_diffrn_reflns_limit_k_min -10
_diffrn_reflns_limit_l_max 41
_diffrn_reflns_limit_l_min -41
_diffrn_reflns_number 11489
_diffrn_reflns_point_group_measured_fraction_full 0.993
_diffrn_reflns_point_group_measured_fraction_max 0.991
_diffrn_reflns_theta_full 25.242
_diffrn_reflns_theta_max 40.228
_diffrn_reflns_theta_min 3.293
_diffrn_source 'micro focus sealed tube'
_exptl_absorpt_coefficient_mu 15.268
_exptl_absorpt_correction_type multi-scan
_exptl_absorpt_process_details 'SADABS 2016/2'
_exptl_crystal_colour dark-silver
_exptl_crystal_density_diffrn 5.300
_exptl_crystal_density_method 'not measured'
_exptl_crystal_description block
_exptl_crystal_F_000 1280
_exptl_crystal_size_max 0.197
_exptl_crystal_size_mid 0.125
_exptl_crystal_size_min 0.093
_exptl_transmission_factor_max 0.7487
_exptl_transmission_factor_min 0.5198
_refine_diff_density_max 1.065
_refine_diff_density_min -0.969
_refine_diff_density_rms 0.263
_refine_ls_abs_structure_details
;
 Flack x determined using 528 quotients [(I+)-(I-)]/[(I+)+(I-)]
 (Parsons, Flack and Wagner, Acta Cryst. B69 (2013) 249-259).
;
_refine_ls_abs_structure_Flack 0.04(7)
_refine_ls_extinction_coef 0.00561(16)
_refine_ls_extinction_expression Fc^*^=kFc[1+0.001xFc^2^\l^3^/sin(2\q)]^-1/4^
_refine_ls_extinction_method 'SHELXL-2014/7 (Sheldrick 2014'
_refine_ls_goodness_of_fit_ref 1.277
_refine_ls_matrix_type full
_refine_ls_number_parameters 24
_refine_ls_number_reflns 1481
_refine_ls_number_restraints 0
_refine_ls_restrained_S_all 1.277
_refine_ls_R_factor_all 0.0228
_refine_ls_R_factor_gt 0.0197
_refine_ls_shift/su_max 0.001
_refine_ls_shift/su_mean 0.000
_refine_ls_structure_factor_coef Fsqd
_refine_ls_weighting_details 'w=1/[\s^2^(Fo^2^)+(0.0043P)^2^+1.3343P] where P=(Fo^2^+2Fc^2^)/3'
_refine_ls_weighting_scheme calc
_refine_ls_wR_factor_gt 0.0325
_refine_ls_wR_factor_ref 0.0334
_reflns_Friedel_coverage 0.734
_reflns_Friedel_fraction_full 0.994
_reflns_Friedel_fraction_max 0.983
_reflns_number_gt 1359
_reflns_number_total 1481
_reflns_threshold_expression 'I > 2\s(I)'
_cod_data_source_file Na2CdSn5.cif
_cod_data_source_block NCS03c_0m_a
_cod_depositor_comments 'Releasing structure 3000294 into public domain as published material.'
_cod_original_cell_volume 942.14(4)
_cod_database_code 3000294
_shelx_shelxl_version_number 2014/7
_shelx_space_group_comment
;
The symmetry employed for this shelxl refinement is uniquely defined
by the following loop, which should always be used as a source of
symmetry information in preference to the above space-group names.
They are only intended as comments.
;

loop_
_space_group_symop_operation_xyz
'x, y, z'
'-x, -y, z'
'y, -x, -z'
'-y, x, -z'
'-x+1/2, y, -z+3/4'
'x+1/2, -y, -z+3/4'
'-y+1/2, -x, z+3/4'
'y+1/2, x, z+3/4'
'x+1/2, y+1/2, z+1/2'
'-x+1/2, -y+1/2, z+1/2'
'y+1/2, -x+1/2, -z+1/2'
'-y+1/2, x+1/2, -z+1/2'
'-x+1, y+1/2, -z+5/4'
'x+1, -y+1/2, -z+5/4'
'-y+1, -x+1/2, z+5/4'
'y+1, x+1/2, z+5/4'

loop_
_atom_site_label
_atom_site_type_symbol
_atom_site_fract_x
_atom_site_fract_y
_atom_site_fract_z
_atom_site_U_iso_or_equiv
_atom_site_adp_type
_atom_site_occupancy
_atom_site_site_symmetry_order
_atom_site_calc_flag
_atom_site_refinement_flags_posn
_atom_site_refinement_flags_adp
_atom_site_refinement_flags_occupancy
_atom_site_disorder_assembly
_atom_site_disorder_group
Na01 Na 0.1517(7) 0.2132(13) 0.1398(3) 0.064(3) Uani 0.5 1 d . . P . .
Cd01 Cd 0.0000 0.0000 0.0000 0.01813(8) Uani 1 4 d S T P . .
Sn01 Sn 0.16221(3) 0.15809(3) 0.31679(2) 0.01457(5) Uani 1 1 d . . . . .
Sn02 Sn 0.0000 0.0000 0.5000 0.01345(7) Uani 1 4 d S T P . .

loop_
_atom_site_aniso_label
_atom_site_aniso_U_11
_atom_site_aniso_U_22
_atom_site_aniso_U_33
_atom_site_aniso_U_23
_atom_site_aniso_U_13
_atom_site_aniso_U_12
Na01 0.0317(18) 0.063(6) 0.096(8) -0.056(5) -0.009(2) 0.011(2)
Cd01 0.01860(12) 0.01860(12) 0.01720(16) 0.000 0.000 0.000
Sn01 0.01393(9) 0.01525(9) 0.01454(8) 0.00150(7) 0.00029(7) 0.00181(7)
Sn02 0.01443(10) 0.01443(10) 0.01148(13) 0.000 0.000 0.000

loop_
_atom_type_symbol
_atom_type_description
_atom_type_scat_dispersion_real
_atom_type_scat_dispersion_imag
_atom_type_scat_source
Na Na 0.0362 0.0249 'International Tables Vol C Tables 4.2.6.8 and 6.1.1.4'
Cd Cd -0.8075 1.2024 'International Tables Vol C Tables 4.2.6.8 and 6.1.1.4'
Sn Sn -0.6537 1.4246 'International Tables Vol C Tables 4.2.6.8 and 6.1.1.4'

loop_
_geom_angle_atom_site_label_1
_geom_angle_atom_site_label_2
_geom_angle_atom_site_label_3
_geom_angle
_geom_angle_site_symmetry_1
_geom_angle_site_symmetry_3
Na01 Na01 Sn01 90.4(11) 14_454 7_554
Na01 Na01 Cd01 107.8(12) 14_454 13_454
Sn01 Na01 Cd01 161.3(2) 7_554 13_454
Na01 Na01 Sn01 75.1(11) 14_454 12
Sn01 Na01 Sn01 132.99(17) 7_554 12
Cd01 Na01 Sn01 51.94(13) 13_454 12
Na01 Na01 Na01 117.9(9) 14_454 2
Sn01 Na01 Na01 66.7(2) 7_554 2
Cd01 Na01 Na01 106.66(14) 13_454 2
Sn01 Na01 Na01 158.59(19) 12 2
Na01 Na01 Sn01 95.9(5) 14_454 11_455
Sn01 Na01 Sn01 133.4(2) 7_554 11_455
Cd01 Na01 Sn01 50.78(10) 13_454 11_455
Sn01 Na01 Sn01 93.0(2) 12 11_455
Na01 Na01 Sn01 69.68(14) 2 11_455
Na01 Na01 Sn01 95.8(5) 14_454 11
Sn01 Na01 Sn01 87.95(12) 7_554 11
Cd01 Na01 Sn01 86.01(18) 13_454 11
Sn01 Na01 Sn01 50.73(10) 12 11
Na01 Na01 Sn01 136.6(3) 2 11
Sn01 Na01 Sn01 136.7(3) 11_455 11
Na01 Na01 Sn01 71.0(4) 14_454 8_454
Sn01 Na01 Sn01 91.6(2) 7_554 8_454
Cd01 Na01 Sn01 98.30(13) 13_454 8_454
Sn01 Na01 Sn01 123.2(2) 12 8_454
Na01 Na01 Sn01 54.16(12) 2 8_454
Sn01 Na01 Sn01 48.48(6) 11_455 8_454
Sn01 Na01 Sn01 166.7(2) 11 8_454
Na01 Na01 Cd01 59.6(11) 14_454 .
Sn01 Na01 Cd01 49.59(12) 7_554 .
Cd01 Na01 Cd01 144.54(15) 13_454 .
Sn01 Na01 Cd01 134.5(2) 12 .
Na01 Na01 Cd01 62.19(11) 2 .
Sn01 Na01 Cd01 95.41(13) 11_455 .
Sn01 Na01 Cd01 126.14(18) 11 .
Sn01 Na01 Cd01 46.97(9) 8_454 .
Na01 Na01 Sn02 141.5(2) 14_454 5
Sn01 Na01 Sn02 80.74(14) 7_554 5
Cd01 Na01 Sn02 82.19(16) 13_454 5
Sn01 Na01 Sn02 83.88(15) 12 5
Na01 Na01 Sn02 92.9(2) 2 5
Sn01 Na01 Sn02 117.3(2) 11_455 5
Sn01 Na01 Sn02 46.90(7) 11 5
Sn01 Na01 Sn02 146.0(2) 8_454 5
Cd01 Na01 Sn02 129.4(2) . 5
Na01 Na01 Sn01 71.3(4) 14_454 8_554
Sn01 Na01 Sn01 49.69(9) 7_554 8_554
Cd01 Na01 Sn01 131.6(2) 13_454 8_554
Sn01 Na01 Sn01 83.41(13) 12 8_554
Na01 Na01 Sn01 116.2(3) 2 8_554
Sn01 Na01 Sn01 167.2(2) 11_455 8_554
Sn01 Na01 Sn01 47.41(6) 11 8_554
Sn01 Na01 Sn01 124.3(2) 8_454 8_554
Cd01 Na01 Sn01 78.74(15) . 8_554
Sn02 Na01 Sn01 74.57(9) 5 8_554
Na01 Na01 Na01 51.1(8) 14_454 13_454
Sn01 Na01 Na01 138.0(3) 7_554 13_454
Cd01 Na01 Na01 60.56(18) 13_454 13_454
Sn01 Na01 Na01 60.28(10) 12 13_454
Na01 Na01 Na01 112.9(3) 2 13_454
Sn01 Na01 Na01 51.70(17) 11_455 13_454
Sn01 Na01 Na01 109.43(19) 11 13_454
Sn01 Na01 Na01 62.91(17) 8_454 13_454
Cd01 Na01 Na01 91.5(2) . 13_454
Sn02 Na01 Na01 138.9(3) 5 13_454
Sn01 Na01 Na01 116.6(2) 8_554 13_454
Sn01 Cd01 Sn01 106.365(4) 13_444 7_554
Sn01 Cd01 Sn01 115.881(8) 13_444 14_454
Sn01 Cd01 Sn01 106.365(4) 7_554 14_454
Sn01 Cd01 Sn01 106.365(4) 13_444 8_454
Sn01 Cd01 Sn01 115.881(8) 7_554 8_454
Sn01 Cd01 Sn01 106.365(4) 14_454 8_454
Sn01 Cd01 Na01 161.64(12) 13_444 14_454
Sn01 Cd01 Na01 64.40(12) 7_554 14_454
Sn01 Cd01 Na01 82.41(12) 14_454 14_454
Sn01 Cd01 Na01 67.36(9) 8_454 14_454
Sn01 Cd01 Na01 67.36(9) 13_444 8_454
Sn01 Cd01 Na01 161.64(12) 7_554 8_454
Sn01 Cd01 Na01 64.40(12) 14_454 8_454
Sn01 Cd01 Na01 82.41(12) 8_454 8_454
Na01 Cd01 Na01 126.33(14) 14_454 8_454
Sn01 Cd01 Na01 64.40(12) 13_444 7_554
Sn01 Cd01 Na01 82.41(12) 7_554 7_554
Sn01 Cd01 Na01 67.36(9) 14_454 7_554
Sn01 Cd01 Na01 161.64(12) 8_454 7_554
Na01 Cd01 Na01 126.33(14) 14_454 7_554
Na01 Cd01 Na01 79.3(2) 8_454 7_554
Sn01 Cd01 Na01 82.41(12) 13_444 13_444
Sn01 Cd01 Na01 67.36(9) 7_554 13_444
Sn01 Cd01 Na01 161.64(12) 14_454 13_444
Sn01 Cd01 Na01 64.40(12) 8_454 13_444
Na01 Cd01 Na01 79.3(2) 14_454 13_444
Na01 Cd01 Na01 126.33(14) 8_454 13_444
Na01 Cd01 Na01 126.33(14) 7_554 13_444
Sn01 Cd01 Na01 66.39(8) 13_444 4
Sn01 Cd01 Na01 149.18(12) 7_554 4
Sn01 Cd01 Na01 57.42(10) 14_454 4
Sn01 Cd01 Na01 94.60(12) 8_454 4
Na01 Cd01 Na01 129.91(13) 14_454 4
Na01 Cd01 Na01 12.6(2) 8_454 4
Na01 Cd01 Na01 67.32(7) 7_554 4
Na01 Cd01 Na01 136.05(10) 13_444 4
Sn01 Cd01 Na01 57.42(10) 13_444 3
Sn01 Cd01 Na01 94.60(12) 7_554 3
Sn01 Cd01 Na01 66.39(8) 14_454 3
Sn01 Cd01 Na01 149.18(12) 8_454 3
Na01 Cd01 Na01 136.05(10) 14_454 3
Na01 Cd01 Na01 67.32(7) 8_454 3
Na01 Cd01 Na01 12.6(2) 7_554 3
Na01 Cd01 Na01 129.91(13) 13_444 3
Na01 Cd01 Na01 55.6(2) 4 3
Sn01 Cd01 Na01 94.60(12) 13_444 2
Sn01 Cd01 Na01 66.39(8) 7_554 2
Sn01 Cd01 Na01 149.18(12) 14_454 2
Sn01 Cd01 Na01 57.42(10) 8_454 2
Na01 Cd01 Na01 67.32(7) 14_454 2
Na01 Cd01 Na01 129.91(13) 8_454 2
Na01 Cd01 Na01 136.05(10) 7_554 2
Na01 Cd01 Na01 12.6(2) 13_444 2
Na01 Cd01 Na01 141.47(15) 4 2
Na01 Cd01 Na01 141.47(15) 3 2
Sn01 Cd01 Na01 149.18(12) 13_444 .
Sn01 Cd01 Na01 57.42(10) 7_554 .
Sn01 Cd01 Na01 94.60(12) 14_454 .
Sn01 Cd01 Na01 66.39(8) 8_454 .
Na01 Cd01 Na01 12.6(2) 14_454 .
Na01 Cd01 Na01 136.05(10) 8_454 .
Na01 Cd01 Na01 129.91(13) 7_554 .
Na01 Cd01 Na01 67.32(7) 13_444 .
Na01 Cd01 Na01 141.47(15) 4 .
Na01 Cd01 Na01 141.47(15) 3 .
Na01 Cd01 Na01 55.6(2) 2 .
Sn02 Sn01 Cd01 105.482(6) 5 13_454
Sn02 Sn01 Sn01 101.226(9) 5 5
Cd01 Sn01 Sn01 129.093(4) 13_454 5
Sn02 Sn01 Sn01 107.323(8) 5 2
Cd01 Sn01 Sn01 105.919(8) 13_454 2
Sn01 Sn01 Sn01 106.264(5) 5 2
Sn02 Sn01 Na01 178.27(10) 5 15_454
Cd01 Sn01 Na01 72.99(10) 13_454 15_454
Sn01 Sn01 Na01 79.32(13) 5 15_454
Sn01 Sn01 Na01 74.01(11) 2 15_454
Sn02 Sn01 Na01 164.98(12) 5 11_455
Cd01 Sn01 Na01 63.66(11) 13_454 11_455
Sn01 Sn01 Na01 93.78(12) 5 11_455
Sn01 Sn01 Na01 68.33(9) 2 11_455
Na01 Sn01 Na01 14.5(2) 15_454 11_455
Sn02 Sn01 Na01 107.96(13) 5 12
Cd01 Sn01 Na01 61.86(14) 13_454 12
Sn01 Sn01 Na01 69.00(13) 5 12
Sn01 Sn01 Na01 144.63(13) 2 12
Na01 Sn01 Na01 70.66(8) 15_454 12
Na01 Sn01 Na01 76.9(2) 11_455 12
Sn02 Sn01 Na01 69.13(12) 5 12_545
Cd01 Sn01 Na01 161.22(13) 13_454 12_545
Sn01 Sn01 Na01 69.48(13) 5 12_545
Sn01 Sn01 Na01 60.93(14) 2 12_545
Na01 Sn01 Na01 112.57(14) 15_454 12_545
Na01 Sn01 Na01 117.52(16) 11_455 12_545
Na01 Sn01 Na01 136.7(3) 12 12_545
Sn02 Sn01 Na01 119.61(13) 5 16_454
Cd01 Sn01 Na01 66.64(12) 13_454 16_454
Sn01 Sn01 Na01 62.52(12) 5 16_454
Sn01 Sn01 Na01 132.89(13) 2 16_454
Na01 Sn01 Na01 59.1(2) 15_454 16_454
Na01 Sn01 Na01 67.20(10) 11_455 16_454
Na01 Sn01 Na01 13.2(2) 12 16_454
Na01 Sn01 Na01 131.997(16) 12_545 16_454
Sn02 Sn01 Na01 81.83(11) 5 16_444
Cd01 Sn01 Na01 162.20(14) 13_454 16_444
Sn01 Sn01 Na01 63.10(12) 5 16_444
Sn01 Sn01 Na01 56.29(14) 2 16_444
Na01 Sn01 Na01 99.87(17) 15_454 16_444
Na01 Sn01 Na01 105.75(16) 11_455 16_444
Na01 Sn01 Na01 132.105(18) 12 16_444
Na01 Sn01 Na01 12.9(2) 12_545 16_444
Na01 Sn01 Na01 124.3(2) 16_454 16_444
Sn01 Sn02 Sn01 106.720(4) 6_455 15_454
Sn01 Sn02 Sn01 115.126(8) 6_455 5
Sn01 Sn02 Sn01 106.720(4) 15_454 5
Sn01 Sn02 Sn01 106.720(4) 6_455 16_444
Sn01 Sn02 Sn01 115.126(8) 15_454 16_444
Sn01 Sn02 Sn01 106.720(4) 5 16_444
Sn01 Sn02 Na01 167.61(10) 6_455 5
Sn01 Sn02 Na01 63.97(11) 15_454 5
Sn01 Sn02 Na01 76.43(11) 5 5
Sn01 Sn02 Na01 72.35(14) 16_444 5
Sn01 Sn02 Na01 72.35(14) 6_455 16_444
Sn01 Sn02 Na01 167.61(10) 15_454 16_444
Sn01 Sn02 Na01 63.97(11) 5 16_444
Sn01 Sn02 Na01 76.43(11) 16_444 16_444
Na01 Sn02 Na01 118.59(13) 5 16_444
Sn01 Sn02 Na01 63.97(11) 6_455 15_454
Sn01 Sn02 Na01 76.43(11) 15_454 15_454
Sn01 Sn02 Na01 72.35(14) 5 15_454
Sn01 Sn02 Na01 167.61(10) 16_444 15_454
Na01 Sn02 Na01 118.59(13) 5 15_454
Na01 Sn02 Na01 92.5(2) 16_444 15_454
Sn01 Sn02 Na01 76.43(11) 6_455 6_455
Sn01 Sn02 Na01 72.35(14) 15_454 6_455
Sn01 Sn02 Na01 167.61(10) 5 6_455
Sn01 Sn02 Na01 63.97(11) 16_444 6_455
Na01 Sn02 Na01 92.5(2) 5 6_455
Na01 Sn02 Na01 118.59(13) 16_444 6_455
Na01 Sn02 Na01 118.59(13) 15_454 6_455

loop_
_geom_bond_atom_site_label_1
_geom_bond_atom_site_label_2
_geom_bond_distance
_geom_bond_site_symmetry_2
Na01 Na01 0.824(14) 14_454
Na01 Sn01 3.176(8) 7_554
Na01 Cd01 3.266(8) 13_454
Na01 Sn01 3.287(9) 12
Na01 Na01 3.363(16) 2
Na01 Sn01 3.419(5) 11_455
Na01 Sn01 3.495(5) 11
Na01 Sn01 3.598(5) 8_454
Na01 Cd01 3.604(8) .
Na01 Sn02 3.634(6) 5
Na01 Sn01 3.670(5) 8_554
Na01 Na01 3.819(5) 13_454
Cd01 Sn01 2.8699(2) 13_444
Cd01 Sn01 2.8699(2) 7_554
Cd01 Sn01 2.8699(2) 14_454
Cd01 Sn01 2.8699(2) 8_454
Cd01 Na01 3.266(8) 14_454
Cd01 Na01 3.266(8) 8_454
Cd01 Na01 3.266(8) 7_554
Cd01 Na01 3.266(8) 13_444
Cd01 Na01 3.604(8) 4
Cd01 Na01 3.604(8) 3
Cd01 Na01 3.604(8) 2
Sn01 Sn02 2.8400(2) 5
Sn01 Cd01 2.8699(2) 13_454
Sn01 Sn01 2.8854(4) 5
Sn01 Sn01 2.9115(4) 2
Sn01 Na01 3.176(8) 15_454
Sn01 Na01 3.287(9) 11_455
Sn01 Na01 3.419(5) 12
Sn01 Na01 3.495(5) 12_545
Sn01 Na01 3.598(5) 16_454
Sn01 Na01 3.670(5) 16_444
Sn02 Sn01 2.8401(2) 6_455
Sn02 Sn01 2.8401(2) 15_454
Sn02 Sn01 2.8401(2) 5
Sn02 Sn01 2.8401(2) 16_444
Sn02 Na01 3.634(6) 5
Sn02 Na01 3.634(6) 16_444
Sn02 Na01 3.634(6) 15_454
Sn02 Na01 3.634(6) 6_455
